data_4512576
loop_
_publ_author_name
'Nath, Jayanta K.'
'Kirillov, Alexander M.'
'Baruah, Jubaraj B.'

_publ_section_title
;
 Synthesis, Structure, and Topological Studies of Solvates and Salts of a
 Chiral Zwitterionic
 HostN-(2-Imidazol-5-yl-1-carboxyethyl)-1,8-naphthalimide
;
_journal_issue 2
_journal_name_full 'Crystal Growth &amp; Design'
_journal_page_first 737
_journal_paper_doi 10.1021/cg5018054
_journal_volume 15
_journal_year 2015
_chemical_absolute_configuration syn
_chemical_formula_moiety '2(C18 H14 N3 O4), O4 S, C3 H7 N O, H2 O'
_chemical_formula_sum 'C39 H37 N7 O14 S'
_chemical_formula_weight 859.82
_chemical_name_systematic
; 
 ? 
;
_space_group_IT_number 19
_space_group_name_Hall 'P 2ac 2ab'
_symmetry_cell_setting orthorhombic
_symmetry_space_group_name_Hall 'P 2ac 2ab'
_symmetry_space_group_name_H-M 'P 21 21 21'
_atom_sites_solution_hydrogens geom
_atom_sites_solution_primary direct
_atom_sites_solution_secondary difmap
_audit_creation_method SHELXL-97
_cell_angle_alpha 90.00
_cell_angle_beta 90.00
_cell_angle_gamma 90.00
_cell_formula_units_Z 4
_cell_length_a 11.2039(4)
_cell_length_b 16.6610(7)
_cell_length_c 20.7290(9)
_cell_measurement_reflns_used 3706
_cell_measurement_temperature 296(2)
_cell_measurement_theta_max 28.7222
_cell_measurement_theta_min 2.9373
_cell_volume 3869.4(3)
_computing_cell_refinement 'CrysAlisPro, Agilent Technologies'
_computing_data_collection 'CrysAlisPro, Agilent Technologies'
_computing_data_reduction 'CrysAlisPro, Agilent Technologies'
_computing_molecular_graphics 'Bruker SHELXTL'
_computing_publication_material 'Bruker SHELXTL'
_computing_structure_refinement 'SHELXL-97 (Sheldrick, 1997)'
_computing_structure_solution 'SHELXS-97 (Sheldrick, 1990)'
_diffrn_ambient_temperature 296(2)
_diffrn_measured_fraction_theta_full 0.99
_diffrn_measured_fraction_theta_max 0.99
_diffrn_measurement_device_type 'SuperNova, Dual, Cu at zero, Eos'
_diffrn_measurement_method 'phi and omega scans'
_diffrn_radiation_monochromator mirror
_diffrn_radiation_source 'SuperNova (Mo) X-ray Source'
_diffrn_radiation_type MoK\a
_diffrn_radiation_wavelength 0.71073
_diffrn_reflns_av_R_equivalents 0.0256
_diffrn_reflns_av_sigmaI/netI 0.0487
_diffrn_reflns_limit_h_max 9
_diffrn_reflns_limit_h_min -13
_diffrn_reflns_limit_k_max 18
_diffrn_reflns_limit_k_min -19
_diffrn_reflns_limit_l_max 15
_diffrn_reflns_limit_l_min -24
_diffrn_reflns_number 11017
_diffrn_reflns_theta_full 25.25
_diffrn_reflns_theta_max 25.25
_diffrn_reflns_theta_min 2.94
_diffrn_standards_interval_count none
_diffrn_standards_interval_time none
_diffrn_standards_number none
_exptl_absorpt_coefficient_mu 0.165
_exptl_absorpt_correction_type none
_exptl_crystal_colour colourless
_exptl_crystal_density_diffrn 1.476
_exptl_crystal_density_method 'not measured'
_exptl_crystal_description block
_exptl_crystal_F_000 1792
_exptl_crystal_size_max 0.32
_exptl_crystal_size_mid 0.26
_exptl_crystal_size_min 0.23
_refine_diff_density_max 0.189
_refine_diff_density_min -0.248
_refine_diff_density_rms 0.042
_refine_ls_abs_structure_details 'Flack H D (1983), Acta Cryst. A39, 876-881'
_refine_ls_abs_structure_Flack 0.11(9)
_refine_ls_extinction_method none
_refine_ls_goodness_of_fit_ref 1.015
_refine_ls_hydrogen_treatment mixed
_refine_ls_matrix_type full
_refine_ls_number_parameters 573
_refine_ls_number_reflns 3896
_refine_ls_number_restraints 8
_refine_ls_restrained_S_all 1.015
_refine_ls_R_factor_all 0.0556
_refine_ls_R_factor_gt 0.0433
_refine_ls_shift/su_max 0.000
_refine_ls_shift/su_mean 0.000
_refine_ls_structure_factor_coef Fsqd
_refine_ls_weighting_details 'calc w=1/[\s^2^(Fo^2^)+(0.0600P)^2^+0.0200P] where P=(Fo^2^+2Fc^2^)/3'
_refine_ls_weighting_scheme calc
_refine_ls_wR_factor_gt 0.1035
_refine_ls_wR_factor_ref 0.1143
_reflns_number_gt 3035
_reflns_number_total 3896
_reflns_threshold_expression >2sigma(I)
_cod_data_source_file cg5018054_si_012.cif
_cod_data_source_block L-SO4
_cod_depositor_comments
;
The following automatic conversions were performed:

'_symmetry_cell_setting' value 'Orthorhombic' changed to
'orthorhombic' according to
/home/saulius/struct/COD-crude-data--automatic-downloads/rss-feeds/ACS/lib/dictionaries/cif_core.dic
dictionary named 'cif_core.dic' version 2.4.2 from 2011-04-26.

Automatic conversion script
Id: cif_fix_values 2935 2014-11-11 08:27:57Z andrius 

 Adding full bibliography for 4512567--4512578.cif.
;
_cod_original_cell_volume 3869.5(3)
_cod_database_code 4512576

loop_
_symmetry_equiv_pos_as_xyz
'x, y, z'
'-x+1/2, -y, z+1/2'
'x+1/2, -y+1/2, -z'
'-x, y+1/2, -z+1/2'

loop_
_atom_site_label
_atom_site_type_symbol
_atom_site_fract_x
_atom_site_fract_y
_atom_site_fract_z
_atom_site_U_iso_or_equiv
_atom_site_adp_type
_atom_site_occupancy
_atom_site_symmetry_multiplicity
_atom_site_calc_flag
_atom_site_refinement_flags
S1 S 0.79734(7) 0.45284(4) 0.49229(4) 0.03364(19) Uani 1 1 d .
O11 O 0.89077(19) 0.47057(14) 0.44452(10) 0.0441(6) Uani 1 1 d .
O12 O 0.69745(19) 0.40997(13) 0.46060(10) 0.0419(5) Uani 1 1 d .
O1 O 0.4369(2) 0.34272(13) 0.41996(11) 0.0430(6) Uani 1 1 d .
O9 O 0.7519(2) 0.53057(13) 0.51784(12) 0.0491(6) Uani 1 1 d .
O10 O 0.8446(2) 0.40317(15) 0.54386(10) 0.0478(6) Uani 1 1 d .
N2 N 0.0604(2) 0.34708(16) 0.44907(12) 0.0362(6) Uani 1 1 d .
H2A H 0.0194 0.3906 0.4474 0.043 Uiso 1 1 calc R
O4 O 0.3990(2) 0.44828(15) 0.27920(10) 0.0489(6) Uani 1 1 d .
O2 O 0.4950(2) 0.47121(13) 0.42557(13) 0.0528(7) Uani 1 1 d D
H2M H 0.5599 0.4511 0.4340 0.079 Uiso 1 1 calc RD
O3 O 0.2433(2) 0.59712(14) 0.44162(10) 0.0560(7) Uani 1 1 d .
N3 N 0.3127(2) 0.52260(14) 0.35822(10) 0.0293(6) Uani 1 1 d .
N5 N 0.1180(2) 0.69790(15) 0.54861(12) 0.0345(6) Uani 1 1 d .
H5A H 0.1555 0.7426 0.5528 0.041 Uiso 1 1 calc R
O8 O 0.4367(2) 0.55897(14) 0.70980(11) 0.0486(6) Uani 1 1 d .
O5 O 0.5436(2) 0.51852(16) 0.57429(13) 0.0513(6) Uani 1 1 d D
N6 N 0.3476(2) 0.48026(15) 0.63464(11) 0.0323(6) Uani 1 1 d .
O6 O 0.4929(3) 0.64669(15) 0.56045(13) 0.0660(8) Uani 1 1 d .
N1 N 0.1187(3) 0.22976(17) 0.47721(14) 0.0443(7) Uani 1 1 d D
O7 O 0.2655(2) 0.40190(14) 0.55649(10) 0.0550(7) Uani 1 1 d .
O14 O 0.7575(3) 0.66786(17) 0.44215(16) 0.0595(7) Uani 1 1 d D
C21 C 0.1505(3) 0.62696(19) 0.57720(14) 0.0338(7) Uani 1 1 d .
C3 C 0.1593(3) 0.33022(19) 0.41174(14) 0.0335(7) Uani 1 1 d .
C18 C 0.3713(3) 0.5149(2) 0.29854(14) 0.0341(7) Uani 1 1 d .
C6 C 0.4169(3) 0.4141(2) 0.41420(13) 0.0338(7) Uani 1 1 d .
N4 N -0.0103(3) 0.61173(19) 0.51899(15) 0.0512(8) Uani 1 1 d D
C5 C 0.2958(3) 0.44882(18) 0.39609(13) 0.0313(7) Uani 1 1 d .
H5 H 0.2577 0.4651 0.4366 0.038 Uiso 1 1 calc R
C7 C 0.2901(3) 0.59629(19) 0.38845(14) 0.0349(7) Uani 1 1 d .
C25 C 0.3145(3) 0.40588(19) 0.60908(14) 0.0377(8) Uani 1 1 d .
C24 C 0.4682(3) 0.5787(2) 0.57517(15) 0.0424(8) Uani 1 1 d .
C36 C 0.4038(3) 0.4916(2) 0.69452(14) 0.0362(8) Uani 1 1 d .
C2 C 0.1949(3) 0.25570(19) 0.43034(15) 0.0403(8) Uani 1 1 d .
H2 H 0.2597 0.2274 0.4140 0.048 Uiso 1 1 calc R
C17 C 0.3984(3) 0.5893(2) 0.26358(13) 0.0377(8) Uani 1 1 d .
C1 C 0.0387(3) 0.2857(2) 0.48790(16) 0.0443(8) Uani 1 1 d .
H1 H -0.0231 0.2827 0.5178 0.053 Uiso 1 1 calc R
C31 C 0.3943(3) 0.3429(2) 0.70986(15) 0.0380(8) Uani 1 1 d .
C4 C 0.2120(3) 0.38710(19) 0.36462(14) 0.0399(8) Uani 1 1 d .
H4B H 0.1481 0.4153 0.3427 0.048 Uiso 1 1 calc R
H4A H 0.2562 0.3570 0.3325 0.048 Uiso 1 1 calc R
C8 C 0.3244(3) 0.66987(19) 0.35405(14) 0.0353(7) Uani 1 1 d .
C13 C 0.3780(3) 0.6646(2) 0.29293(15) 0.0379(8) Uani 1 1 d .
C35 C 0.4231(3) 0.4194(2) 0.73470(14) 0.0377(8) Uani 1 1 d .
C26 C 0.3420(3) 0.3341(2) 0.64874(14) 0.0361(7) Uani 1 1 d .
C19 C 0.0211(3) 0.6876(2) 0.51387(16) 0.0442(8) Uani 1 1 d .
H19 H -0.0181 0.7268 0.4900 0.053 Uiso 1 1 calc R
C23 C 0.3434(3) 0.55159(19) 0.59217(15) 0.0371(7) Uani 1 1 d .
H23 H 0.3079 0.5330 0.5516 0.045 Uiso 1 1 calc R
C30 C 0.4207(3) 0.2739(2) 0.74707(17) 0.0469(9) Uani 1 1 d .
C16 C 0.4494(3) 0.5859(3) 0.20307(15) 0.0511(10) Uani 1 1 d .
H16 H 0.4627 0.5365 0.1835 0.061 Uiso 1 1 calc R
N7 N 0.7364(3) 0.5789(2) 0.25313(15) 0.0601(9) Uani 1 1 d .
C34 C 0.4736(3) 0.4269(2) 0.79483(15) 0.0460(9) Uani 1 1 d .
H34 H 0.4925 0.4775 0.8108 0.055 Uiso 1 1 calc R
C20 C 0.0685(3) 0.5728(2) 0.55802(15) 0.0452(9) Uani 1 1 d .
H20 H 0.0662 0.5188 0.5693 0.054 Uiso 1 1 calc R
C22 C 0.2607(3) 0.6185(2) 0.61676(16) 0.0490(9) Uani 1 1 d .
H22B H 0.2385 0.6070 0.6610 0.059 Uiso 1 1 calc R
H22A H 0.3038 0.6689 0.6164 0.059 Uiso 1 1 calc R
O13 O 0.7096(4) 0.6879(2) 0.31617(17) 0.0988(12) Uani 1 1 d .
C9 C 0.3038(4) 0.7437(2) 0.38192(16) 0.0501(9) Uani 1 1 d .
H9 H 0.2668 0.7466 0.4220 0.060 Uiso 1 1 calc R
C33 C 0.4967(3) 0.3589(3) 0.83194(17) 0.0586(11) Uani 1 1 d .
H33 H 0.5296 0.3646 0.8729 0.070 Uiso 1 1 calc R
C10 C 0.3380(4) 0.8147(2) 0.3504(2) 0.0646(12) Uani 1 1 d .
H10 H 0.3228 0.8643 0.3692 0.078 Uiso 1 1 calc R
C29 C 0.3948(4) 0.1972(2) 0.7203(2) 0.0598(11) Uani 1 1 d .
H29 H 0.4140 0.1512 0.7434 0.072 Uiso 1 1 calc R
C14 C 0.4653(4) 0.7289(3) 0.19879(19) 0.0644(12) Uani 1 1 d .
H14 H 0.4894 0.7748 0.1769 0.077 Uiso 1 1 calc R
C27 C 0.3148(4) 0.2589(2) 0.62494(17) 0.0514(9) Uani 1 1 d .
H27 H 0.2784 0.2536 0.5849 0.062 Uiso 1 1 calc R
C12 C 0.4129(3) 0.7364(2) 0.26047(17) 0.0517(10) Uani 1 1 d .
C28 C 0.3423(4) 0.1903(2) 0.66142(19) 0.0604(11) Uani 1 1 d .
H28 H 0.3245 0.1396 0.6451 0.072 Uiso 1 1 calc R
C15 C 0.4811(4) 0.6564(3) 0.17106(17) 0.0636(12) Uani 1 1 d .
H15 H 0.5137 0.6534 0.1299 0.076 Uiso 1 1 calc R
C37 C 0.7042(5) 0.5234(3) 0.3048(2) 0.0904(15) Uani 1 1 d .
H37A H 0.6629 0.5521 0.3382 0.136 Uiso 1 1 calc R
H37B H 0.7752 0.4996 0.3222 0.136 Uiso 1 1 calc R
H37C H 0.6532 0.4822 0.2879 0.136 Uiso 1 1 calc R
C39 C 0.7361(4) 0.6550(3) 0.2625(2) 0.0759(14) Uani 1 1 d .
H39 H 0.7564 0.6881 0.2282 0.091 Uiso 1 1 calc R
C32 C 0.4715(3) 0.2837(3) 0.80890(19) 0.0621(12) Uani 1 1 d .
H32 H 0.4879 0.2389 0.8341 0.074 Uiso 1 1 calc R
C11 C 0.3934(4) 0.8106(2) 0.2923(2) 0.0626(11) Uani 1 1 d .
H11 H 0.4193 0.8577 0.2728 0.075 Uiso 1 1 calc R
C38 C 0.7669(5) 0.5434(4) 0.1915(2) 0.105(2) Uani 1 1 d .
H38C H 0.7004 0.5127 0.1759 0.157 Uiso 1 1 calc R
H38A H 0.8348 0.5088 0.1967 0.157 Uiso 1 1 calc R
H38B H 0.7856 0.5851 0.1612 0.157 Uiso 1 1 calc R
H1A H 0.134(4) 0.1833(15) 0.4916(19) 0.093(16) Uiso 1 1 d D
H4M H -0.060(3) 0.586(2) 0.4964(15) 0.070(13) Uiso 1 1 d D
H5M H 0.609(3) 0.525(3) 0.555(2) 0.11(2) Uiso 1 1 d D
H14A H 0.738(6) 0.627(2) 0.465(3) 0.16(3) Uiso 1 1 d D
H14B H 0.734(7) 0.663(4) 0.4027(14) 0.20(4) Uiso 1 1 d D

loop_
_atom_site_aniso_label
_atom_site_aniso_U_11
_atom_site_aniso_U_22
_atom_site_aniso_U_33
_atom_site_aniso_U_23
_atom_site_aniso_U_13
_atom_site_aniso_U_12
S1 0.0253(3) 0.0259(4) 0.0497(4) 0.0043(3) -0.0015(4) -0.0020(3)
O11 0.0323(11) 0.0426(13) 0.0575(13) 0.0111(12) 0.0043(11) -0.0030(12)
O12 0.0304(10) 0.0330(11) 0.0624(13) 0.0038(11) -0.0116(11) -0.0056(12)
O1 0.0381(12) 0.0286(12) 0.0622(14) 0.0044(11) -0.0047(12) 0.0070(12)
O9 0.0396(12) 0.0313(12) 0.0763(16) -0.0070(12) 0.0089(13) 0.0015(11)
O10 0.0470(13) 0.0466(14) 0.0497(12) 0.0126(12) -0.0099(11) 0.0012(13)
N2 0.0297(13) 0.0307(14) 0.0482(15) 0.0051(13) -0.0013(13) 0.0038(13)
O4 0.0584(16) 0.0434(14) 0.0450(12) -0.0057(11) 0.0165(12) 0.0069(14)
O2 0.0404(13) 0.0395(14) 0.0784(17) 0.0130(13) -0.0208(14) -0.0043(13)
O3 0.0859(19) 0.0407(13) 0.0414(12) 0.0045(11) 0.0272(13) 0.0093(15)
N3 0.0316(13) 0.0291(13) 0.0273(12) 0.0041(10) 0.0030(12) 0.0036(13)
N5 0.0345(14) 0.0256(13) 0.0433(14) 0.0016(12) 0.0001(13) -0.0036(13)
O8 0.0539(14) 0.0436(14) 0.0482(12) -0.0109(11) -0.0138(12) -0.0017(14)
O5 0.0468(15) 0.0423(14) 0.0647(16) 0.0057(13) 0.0144(14) 0.0064(14)
N6 0.0326(13) 0.0342(14) 0.0301(12) -0.0031(11) -0.0044(12) 0.0016(13)
O6 0.0761(19) 0.0360(14) 0.0858(19) 0.0120(14) 0.0059(17) -0.0035(15)
N1 0.0494(17) 0.0290(15) 0.0543(17) 0.0114(14) -0.0026(16) -0.0024(15)
O7 0.0822(19) 0.0412(13) 0.0415(12) -0.0031(11) -0.0223(14) -0.0045(15)
O14 0.0638(18) 0.0428(15) 0.0719(19) -0.0032(15) 0.0041(16) 0.0085(15)
C21 0.0371(17) 0.0309(16) 0.0335(15) 0.0012(14) -0.0015(15) 0.0044(16)
C3 0.0292(15) 0.0325(17) 0.0386(16) 0.0023(14) -0.0047(15) -0.0013(16)
C18 0.0301(16) 0.0422(19) 0.0300(15) 0.0030(15) 0.0015(14) 0.0033(16)
C6 0.0348(17) 0.0361(18) 0.0305(15) 0.0007(14) 0.0016(14) 0.0000(17)
N4 0.0507(18) 0.0466(19) 0.0564(18) 0.0049(15) -0.0188(17) -0.0155(17)
C5 0.0328(15) 0.0316(15) 0.0295(14) 0.0068(13) 0.0011(14) 0.0049(16)
C7 0.0364(16) 0.0326(16) 0.0357(16) 0.0028(14) 0.0028(16) 0.0058(17)
C25 0.0407(18) 0.0346(17) 0.0378(16) -0.0050(15) 0.0010(16) 0.0003(17)
C24 0.056(2) 0.0334(19) 0.0376(17) 0.0006(16) -0.0006(17) 0.0030(19)
C36 0.0297(16) 0.045(2) 0.0343(16) -0.0039(15) -0.0016(15) 0.0068(17)
C2 0.0357(17) 0.0340(17) 0.0512(18) 0.0036(16) -0.0020(18) 0.0013(17)
C17 0.0273(16) 0.054(2) 0.0320(15) 0.0115(16) -0.0024(14) 0.0013(18)
C1 0.0439(19) 0.0405(19) 0.0485(19) 0.0073(17) 0.0009(18) -0.0047(18)
C31 0.0300(16) 0.047(2) 0.0374(16) 0.0055(16) 0.0089(15) 0.0065(17)
C4 0.0410(17) 0.0415(18) 0.0373(15) 0.0083(15) -0.0025(16) 0.0001(18)
C8 0.0365(17) 0.0327(17) 0.0366(16) 0.0077(14) -0.0023(16) 0.0034(16)
C13 0.0304(16) 0.045(2) 0.0382(16) 0.0107(16) -0.0036(15) 0.0018(17)
C35 0.0268(16) 0.052(2) 0.0346(16) 0.0011(16) 0.0038(14) 0.0057(17)
C26 0.0337(16) 0.0357(17) 0.0389(17) 0.0014(14) 0.0020(16) 0.0011(16)
C19 0.0444(19) 0.0402(19) 0.0479(19) 0.0058(17) -0.0095(18) 0.0018(17)
C23 0.0431(18) 0.0325(16) 0.0357(15) -0.0008(14) -0.0065(15) 0.0031(17)
C30 0.0353(19) 0.057(2) 0.0484(19) 0.0175(18) 0.0075(18) 0.0092(19)
C16 0.0387(18) 0.078(3) 0.0363(16) 0.014(2) 0.0071(16) 0.012(2)
N7 0.054(2) 0.063(2) 0.064(2) 0.0032(18) -0.0076(17) 0.0052(19)
C34 0.0350(17) 0.067(3) 0.0363(16) 0.0002(18) -0.0012(16) 0.005(2)
C20 0.051(2) 0.0335(19) 0.0511(19) 0.0089(16) -0.0095(18) -0.0078(18)
C22 0.050(2) 0.044(2) 0.053(2) -0.0132(17) -0.0152(18) 0.0123(19)
O13 0.114(3) 0.086(2) 0.097(2) -0.022(2) -0.031(2) 0.029(2)
C9 0.064(2) 0.0366(18) 0.0493(19) 0.0022(16) 0.001(2) -0.001(2)
C33 0.044(2) 0.096(3) 0.0363(18) 0.020(2) -0.0036(18) 0.000(3)
C10 0.080(3) 0.040(2) 0.074(3) 0.008(2) -0.013(3) -0.009(2)
C29 0.058(2) 0.043(2) 0.079(3) 0.019(2) 0.010(2) 0.013(2)
C14 0.052(2) 0.080(3) 0.061(2) 0.043(2) 0.005(2) -0.002(3)
C27 0.060(2) 0.041(2) 0.0538(19) -0.0003(17) 0.008(2) 0.003(2)
C12 0.039(2) 0.060(2) 0.056(2) 0.030(2) -0.0035(18) -0.006(2)
C28 0.070(3) 0.042(2) 0.069(2) 0.006(2) 0.011(2) 0.004(2)
C15 0.053(2) 0.097(4) 0.040(2) 0.028(2) 0.0135(19) 0.014(3)
C37 0.087(3) 0.089(3) 0.096(3) 0.017(3) -0.020(3) -0.020(3)
C39 0.070(3) 0.073(3) 0.085(3) 0.012(3) -0.022(3) -0.001(3)
C32 0.045(2) 0.081(3) 0.060(2) 0.031(2) 0.003(2) 0.013(2)
C11 0.064(3) 0.039(2) 0.085(3) 0.024(2) -0.015(3) -0.013(2)
C38 0.079(3) 0.166(6) 0.071(3) -0.030(4) -0.012(3) 0.022(4)

loop_
_atom_type_symbol
_atom_type_description
_atom_type_scat_dispersion_real
_atom_type_scat_dispersion_imag
_atom_type_scat_source
C C 0.0033 0.0016 'International Tables Vol C Tables 4.2.6.8 and 6.1.1.4'
H H 0.0000 0.0000 'International Tables Vol C Tables 4.2.6.8 and 6.1.1.4'
N N 0.0061 0.0033 'International Tables Vol C Tables 4.2.6.8 and 6.1.1.4'
O O 0.0106 0.0060 'International Tables Vol C Tables 4.2.6.8 and 6.1.1.4'
S S 0.1246 0.1234 'International Tables Vol C Tables 4.2.6.8 and 6.1.1.4'

loop_
_geom_angle_atom_site_label_1
_geom_angle_atom_site_label_2
_geom_angle_atom_site_label_3
_geom_angle
O10 S1 O11 110.51(13)
O10 S1 O12 109.12(13)
O11 S1 O12 109.63(12)
O10 S1 O9 111.01(15)
O11 S1 O9 107.94(14)
O12 S1 O9 108.60(14)
C1 N2 C3 109.4(3)
C7 N3 C18 123.9(2)
C7 N3 C5 118.1(2)
C18 N3 C5 116.9(2)
C19 N5 C21 110.1(3)
C25 N6 C36 125.0(3)
C25 N6 C23 118.6(2)
C36 N6 C23 115.6(3)
C1 N1 C2 108.8(3)
C20 C21 N5 105.6(3)
C20 C21 C22 131.6(3)
N5 C21 C22 122.7(3)
C2 C3 N2 105.2(3)
C2 C3 C4 130.8(3)
N2 C3 C4 124.0(3)
O4 C18 N3 119.4(3)
O4 C18 C17 123.6(3)
N3 C18 C17 117.0(3)
O1 C6 O2 124.6(3)
O1 C6 C5 124.1(3)
O2 C6 C5 111.2(3)
C19 N4 C20 109.4(3)
N3 C5 C6 109.6(2)
N3 C5 C4 114.3(2)
C6 C5 C4 113.2(3)
O3 C7 N3 119.4(3)
O3 C7 C8 122.8(3)
N3 C7 C8 117.8(2)
O7 C25 N6 120.3(3)
O7 C25 C26 122.9(3)
N6 C25 C26 116.7(2)
O6 C24 O5 124.5(4)
O6 C24 C23 123.6(3)
O5 C24 C23 111.8(3)
O8 C36 N6 119.2(3)
O8 C36 C35 123.8(3)
N6 C36 C35 117.0(3)
C3 C2 N1 107.9(3)
C16 C17 C13 119.7(3)
C16 C17 C18 120.0(3)
C13 C17 C18 120.3(3)
N1 C1 N2 108.7(3)
C26 C31 C35 121.3(3)
C26 C31 C30 119.6(3)
C35 C31 C30 119.1(3)
C3 C4 C5 113.0(2)
C9 C8 C13 120.3(3)
C9 C8 C7 119.8(3)
C13 C8 C7 119.8(3)
C8 C13 C17 120.9(3)
C8 C13 C12 119.3(3)
C17 C13 C12 119.8(3)
C34 C35 C31 120.5(3)
C34 C35 C36 119.8(3)
C31 C35 C36 119.7(3)
C27 C26 C31 120.6(3)
C27 C26 C25 119.2(3)
C31 C26 C25 120.2(3)
N5 C19 N4 107.6(3)
N6 C23 C24 110.4(3)
N6 C23 C22 113.9(3)
C24 C23 C22 114.7(3)
C32 C30 C31 118.9(4)
C32 C30 C29 122.8(4)
C31 C30 C29 118.3(3)
C17 C16 C15 120.2(4)
C39 N7 C38 122.6(4)
C39 N7 C37 120.9(4)
C38 N7 C37 116.5(4)
C35 C34 C33 120.2(4)
C21 C20 N4 107.4(3)
C21 C22 C23 112.7(3)
C8 C9 C10 120.7(3)
C32 C33 C34 120.8(3)
C11 C10 C9 119.7(4)
C28 C29 C30 121.0(4)
C15 C14 C12 121.3(4)
C26 C27 C28 119.9(3)
C14 C12 C11 124.2(4)
C14 C12 C13 117.8(4)
C11 C12 C13 118.0(3)
C29 C28 C27 120.6(4)
C14 C15 C16 121.2(3)
O13 C39 N7 124.0(5)
C33 C32 C30 120.4(4)
C10 C11 C12 121.8(4)

loop_
_geom_bond_atom_site_label_1
_geom_bond_atom_site_label_2
_geom_bond_distance
S1 O10 1.452(2)
S1 O11 1.471(2)
S1 O12 1.481(2)
S1 O9 1.489(2)
O1 C6 1.216(4)
N2 C1 1.324(4)
N2 C3 1.380(4)
O4 C18 1.220(4)
O2 C6 1.314(4)
O3 C7 1.221(3)
N3 C7 1.401(4)
N3 C18 1.407(4)
N3 C5 1.471(3)
N5 C19 1.313(4)
N5 C21 1.372(4)
O8 C36 1.223(4)
O5 C24 1.312(4)
N6 C25 1.398(4)
N6 C36 1.405(4)
N6 C23 1.480(4)
O6 C24 1.205(4)
N1 C1 1.312(4)
N1 C2 1.364(4)
O7 C25 1.223(3)
C21 C20 1.347(4)
C21 C22 1.489(4)
C3 C2 1.360(4)
C3 C4 1.483(4)
C18 C17 1.468(4)
C6 C5 1.522(4)
N4 C19 1.317(4)
N4 C20 1.362(4)
C5 C4 1.538(4)
C7 C8 1.469(4)
C25 C26 1.483(4)
C24 C23 1.511(5)
C36 C35 1.479(5)
C17 C16 1.380(4)
C17 C13 1.413(5)
C31 C26 1.403(4)
C31 C35 1.411(5)
C31 C30 1.417(5)
C8 C9 1.379(5)
C8 C13 1.405(4)
C13 C12 1.427(5)
C35 C34 1.375(4)
C26 C27 1.381(5)
C23 C22 1.536(4)
C30 C32 1.412(5)
C30 C29 1.422(5)
C16 C15 1.395(5)
N7 C39 1.282(6)
N7 C38 1.448(5)
N7 C37 1.461(5)
C34 C33 1.394(5)
O13 C39 1.275(5)
C9 C10 1.404(5)
C33 C32 1.370(6)
C10 C11 1.356(6)
C29 C28 1.360(5)
C14 C15 1.349(6)
C14 C12 1.413(5)
C27 C28 1.405(5)
C12 C11 1.417(6)
